data_4516297
loop_
_publ_author_name
'Smith, Mark G.'
'Forbes, Roy P.'
'Lemmerer, Andreas'

_publ_section_title
;
 Covalent-Assisted Supramolecular Synthesis: Masking of Amides in
 Co-Crystal Synthesis using Benzophenone Derivatives
;
_journal_issue 8
_journal_name_full 'Crystal Growth &amp; Design'
_journal_page_first 3813
_journal_paper_doi 10.1021/acs.cgd.5b00462
_journal_volume 15
_journal_year 2015
_chemical_formula_moiety 'C19 H15 N3 O, C7 H6 O3'
_chemical_formula_sum 'C26 H21 N3 O4'
_chemical_formula_weight 439.46
_chemical_name_systematic
;
 (N'-(diphenylmethylene)isonicotinohydrazide)_(salicylic acid)
;
_space_group_crystal_system monoclinic
_space_group_IT_number 14
_space_group_name_Hall '-P 2ybc'
_space_group_name_H-M_alt 'P 1 21/c 1'
_atom_sites_solution_hydrogens geom
_atom_sites_solution_primary direct
_atom_sites_solution_secondary difmap
_audit_conform_dict_location ftp://ftp.iucr.org/pub/cif_core.dic
_audit_conform_dict_name cif_core.dic
_audit_conform_dict_version 2.3
_audit_creation_date 2014-04-14T13:14:59-00:00
_audit_creation_method 'WinGX routine CIF_UPDATE'
_cell_angle_alpha 90
_cell_angle_beta 103.5010(10)
_cell_angle_gamma 90
_cell_formula_units_Z 4
_cell_length_a 25.8071(6)
_cell_length_b 6.9240(2)
_cell_length_c 12.2426(3)
_cell_measurement_reflns_used 5836
_cell_measurement_temperature 173(2)
_cell_measurement_theta_max 28.24
_cell_measurement_theta_min 2.43
_cell_volume 2127.16(9)
_computing_cell_refinement 'SAINT-Plus (Bruker, 2004)'
_computing_data_collection 'APEX2 (Bruker, 2005)'
_computing_data_reduction 'SAINT-Plus and XPREP (Bruker 2004)'
_computing_molecular_graphics
;
Ortep-3 for Windows (Farrugia, 1997) and DIAMOND (Brandenburg, 1999)
;
_computing_publication_material
;
WinGX publication routines (Farrugia, 1999) and PLATON (Spek, 2009)
;
_computing_structure_refinement 'SHELXL-97 (Sheldrick, 2008)'
_computing_structure_solution 'SHELXS-97 (Sheldrick, 2008)'
_diffrn_ambient_temperature 173(2)
_diffrn_measured_fraction_theta_full 0.966
_diffrn_measured_fraction_theta_max 0.966
_diffrn_measurement_device_type 'Bruker APEX II CCD area detector'
_diffrn_measurement_method '\w scans'
_diffrn_radiation_monochromator graphite
_diffrn_radiation_type MoK\a
_diffrn_radiation_wavelength 0.71073
_diffrn_reflns_av_R_equivalents 0.0371
_diffrn_reflns_av_unetI/netI 0.0415
_diffrn_reflns_limit_h_max 34
_diffrn_reflns_limit_h_min -31
_diffrn_reflns_limit_k_max 9
_diffrn_reflns_limit_k_min -7
_diffrn_reflns_limit_l_max 15
_diffrn_reflns_limit_l_min -16
_diffrn_reflns_number 14559
_diffrn_reflns_theta_full 28
_diffrn_reflns_theta_max 28
_diffrn_reflns_theta_min 1.62
_diffrn_standards_number 0
_exptl_absorpt_coefficient_mu 0.094
_exptl_absorpt_correction_T_max 0.98
_exptl_absorpt_correction_T_min 0.96
_exptl_absorpt_correction_type multi-scan
_exptl_absorpt_process_details 'SADABS (Sheldrick, 1996)'
_exptl_crystal_colour colourless
_exptl_crystal_density_diffrn 1.372
_exptl_crystal_density_method 'not measured'
_exptl_crystal_description blocks
_exptl_crystal_F_000 920
_exptl_crystal_size_max 0.54
_exptl_crystal_size_mid 0.41
_exptl_crystal_size_min 0.25
_refine_diff_density_max 0.218
_refine_diff_density_min -0.272
_refine_diff_density_rms 0.043
_refine_ls_extinction_method none
_refine_ls_goodness_of_fit_ref 1.04
_refine_ls_hydrogen_treatment mixed
_refine_ls_matrix_type full
_refine_ls_number_parameters 310
_refine_ls_number_reflns 4952
_refine_ls_number_restraints 0
_refine_ls_restrained_S_all 1.04
_refine_ls_R_factor_all 0.0554
_refine_ls_R_factor_gt 0.0417
_refine_ls_shift/su_max 0.005
_refine_ls_shift/su_mean 0.001
_refine_ls_structure_factor_coef Fsqd
_refine_ls_weighting_details 'calc w=1/[\s^2^(Fo^2^)+(0.0592P)^2^+0.2514P] where P=(Fo^2^+2Fc^2^)/3'
_refine_ls_weighting_scheme calc
_refine_ls_wR_factor_gt 0.1086
_refine_ls_wR_factor_ref 0.1178
_reflns_number_gt 3895
_reflns_number_total 4952
_reflns_threshold_expression >2sigma(I)
_cod_data_source_file cg5b00462_si_001.cif
_cod_data_source_block 1
_cod_depositor_comments
;
The following automatic conversions were performed:

data item '_space_group_crystal_system' value 'Monoclinic' was
changed to 'monoclinic' in accordance with the
/home/saulius/struct/COD-crude-data/automatic-downloads/DataCite-retrospective/ACS/depositions/lib/dictionaries/cif_core.dic
dictionary named 'cif_core.dic' version 2.4.2 last updated on
2011-04-26.

Automatic conversion script
Id: cif_fix_values 6909 2019-04-08 15:41:33Z antanas 
;
_cod_original_sg_symbol_H-M P2(1)/c
_cod_database_code 4516297

loop_
_space_group_symop_operation_xyz
'x, y, z'
'-x, y+1/2, -z+1/2'
'-x, -y, -z'
'x, -y-1/2, z-1/2'

loop_
_atom_site_label
_atom_site_type_symbol
_atom_site_fract_x
_atom_site_fract_y
_atom_site_fract_z
_atom_site_U_iso_or_equiv
_atom_site_adp_type
_atom_site_occupancy
_atom_site_symmetry_multiplicity
_atom_site_calc_flag
_atom_site_refinement_flags
C1 C 0.33065(5) 0.35018(17) 0.49431(9) 0.0287(3) Uani 1 1 d .
C2 C 0.34120(5) 0.37641(18) 0.61024(10) 0.0320(3) Uani 1 1 d .
H2A H 0.3131 0.3785 0.6483 0.038 Uiso 1 1 calc R
C3 C 0.39370(5) 0.39945(18) 0.66876(10) 0.0338(3) Uani 1 1 d .
H3 H 0.4009 0.4195 0.7476 0.041 Uiso 1 1 calc R
C4 C 0.42426(5) 0.36765(19) 0.50777(10) 0.0351(3) Uani 1 1 d .
H4A H 0.4532 0.3636 0.4721 0.042 Uiso 1 1 calc R
C5 C 0.37331(5) 0.34542(18) 0.44322(9) 0.0325(3) Uani 1 1 d .
H5 H 0.3674 0.327 0.3644 0.039 Uiso 1 1 calc R
C6 C 0.27588(5) 0.31680(18) 0.42095(9) 0.0310(3) Uani 1 1 d .
C7 C 0.14631(5) 0.37920(17) 0.46054(9) 0.0301(3) Uani 1 1 d .
C8 C 0.15399(4) 0.53581(18) 0.54702(9) 0.0299(3) Uani 1 1 d .
C9 C 0.17795(5) 0.4978(2) 0.65887(10) 0.0386(3) Uani 1 1 d .
H8 H 0.1897 0.3708 0.6815 0.046 Uiso 1 1 calc R
C10 C 0.18462(5) 0.6449(3) 0.73706(11) 0.0494(4) Uani 1 1 d .
H9 H 0.2005 0.6182 0.8137 0.059 Uiso 1 1 calc R
C11 C 0.16842(6) 0.8302(3) 0.70464(13) 0.0535(4) Uani 1 1 d .
H10 H 0.1735 0.9311 0.7587 0.064 Uiso 1 1 calc R
C12 C 0.14478(6) 0.8690(2) 0.59328(13) 0.0493(4) Uani 1 1 d .
H11 H 0.1337 0.9967 0.5709 0.059 Uiso 1 1 calc R
C13 C 0.13723(5) 0.72238(19) 0.51456(10) 0.0370(3) Uani 1 1 d .
H12 H 0.1206 0.749 0.4383 0.044 Uiso 1 1 calc R
C14 C 0.09208(5) 0.29987(17) 0.41757(9) 0.0304(3) Uani 1 1 d .
C15 C 0.07885(5) 0.1953(2) 0.31743(10) 0.0398(3) Uani 1 1 d .
H13 H 0.1043 0.1808 0.2731 0.048 Uiso 1 1 calc R
C16 C 0.02897(6) 0.1126(2) 0.28238(12) 0.0461(4) Uani 1 1 d .
H14 H 0.0202 0.0426 0.2138 0.055 Uiso 1 1 calc R
C17 C -0.00834(5) 0.1314(2) 0.34672(11) 0.0430(3) Uani 1 1 d .
H15 H -0.0424 0.0731 0.3228 0.052 Uiso 1 1 calc R
C18 C 0.00414(5) 0.2348(2) 0.44548(11) 0.0384(3) Uani 1 1 d .
H16 H -0.0214 0.2477 0.4898 0.046 Uiso 1 1 calc R
C19 C 0.05383(5) 0.32019(19) 0.48028(10) 0.0341(3) Uani 1 1 d .
H17 H 0.0619 0.3934 0.5477 0.041 Uiso 1 1 calc R
N1 N 0.23498(4) 0.37135(16) 0.46770(9) 0.0355(3) Uani 1 1 d .
N2 N 0.43449(4) 0.39473(15) 0.61907(8) 0.0345(2) Uani 1 1 d .
N3 N 0.18416(4) 0.30663(16) 0.42143(8) 0.0341(2) Uani 1 1 d .
O1 O 0.26881(3) 0.24650(14) 0.32789(7) 0.0399(2) Uani 1 1 d .
H1 H 0.2409(5) 0.441(2) 0.5303(12) 0.043(4) Uiso 1 1 d .
C20 C 0.60517(5) 0.37952(17) 0.87936(9) 0.0296(3) Uani 1 1 d .
C21 C 0.62495(5) 0.37298(17) 0.99661(9) 0.0315(3) Uani 1 1 d .
C22 C 0.67972(5) 0.36259(19) 1.04073(10) 0.0365(3) Uani 1 1 d .
H22 H 0.6933 0.3563 1.1197 0.044 Uiso 1 1 calc R
C23 C 0.71432(5) 0.36143(19) 0.97032(11) 0.0380(3) Uani 1 1 d .
H23 H 0.7516 0.3571 1.0014 0.046 Uiso 1 1 calc R
C24 C 0.69523(5) 0.36660(19) 0.85432(11) 0.0376(3) Uani 1 1 d .
H24 H 0.7193 0.3653 0.8062 0.045 Uiso 1 1 calc R
C25 C 0.64105(5) 0.37357(18) 0.81013(10) 0.0334(3) Uani 1 1 d .
H25 H 0.6279 0.3743 0.7309 0.04 Uiso 1 1 calc R
C26 C 0.54709(5) 0.39275(18) 0.83094(10) 0.0327(3) Uani 1 1 d .
O2 O 0.53424(4) 0.40952(16) 0.72196(7) 0.0449(3) Uani 1 1 d .
O3 O 0.51437(4) 0.38891(14) 0.88961(7) 0.0426(2) Uani 1 1 d .
O4 O 0.59285(4) 0.37893(14) 1.06922(7) 0.0415(2) Uani 1 1 d .
H2 H 0.4944(8) 0.408(3) 0.6891(16) 0.083(6) Uiso 1 1 d .
H4 H 0.5587(8) 0.384(3) 1.0264(17) 0.088(7) Uiso 1 1 d .

loop_
_atom_site_aniso_label
_atom_site_aniso_U_11
_atom_site_aniso_U_22
_atom_site_aniso_U_33
_atom_site_aniso_U_23
_atom_site_aniso_U_13
_atom_site_aniso_U_12
C1 0.0313(6) 0.0256(6) 0.0297(5) -0.0001(4) 0.0083(5) 0.0007(5)
C2 0.0349(6) 0.0320(7) 0.0314(6) -0.0003(5) 0.0124(5) 0.0006(5)
C3 0.0374(6) 0.0366(7) 0.0271(5) -0.0002(5) 0.0071(5) -0.0008(5)
C4 0.0335(6) 0.0384(7) 0.0357(6) -0.0010(5) 0.0127(5) -0.0001(5)
C5 0.0350(6) 0.0354(7) 0.0282(5) -0.0019(5) 0.0093(5) 0.0003(5)
C6 0.0318(6) 0.0293(6) 0.0324(6) 0.0014(5) 0.0084(5) 0.0011(5)
C7 0.0301(6) 0.0324(7) 0.0275(5) 0.0038(5) 0.0063(4) 0.0020(5)
C8 0.0265(6) 0.0354(7) 0.0289(5) -0.0006(5) 0.0087(4) -0.0012(5)
C9 0.0344(6) 0.0493(8) 0.0311(6) 0.0039(5) 0.0060(5) 0.0012(6)
C10 0.0384(7) 0.0772(12) 0.0319(6) -0.0119(7) 0.0069(5) -0.0040(7)
C11 0.0443(8) 0.0631(11) 0.0583(9) -0.0307(8) 0.0222(7) -0.0135(8)
C12 0.0492(8) 0.0373(8) 0.0670(9) -0.0071(7) 0.0251(7) -0.0023(6)
C13 0.0391(7) 0.0374(7) 0.0367(6) 0.0053(5) 0.0133(5) 0.0024(6)
C14 0.0298(6) 0.0314(7) 0.0299(5) 0.0028(5) 0.0065(4) 0.0010(5)
C15 0.0385(7) 0.0461(8) 0.0369(6) -0.0063(6) 0.0132(5) -0.0020(6)
C16 0.0460(8) 0.0490(9) 0.0422(7) -0.0130(6) 0.0082(6) -0.0093(6)
C17 0.0358(7) 0.0431(8) 0.0493(7) -0.0025(6) 0.0083(6) -0.0081(6)
C18 0.0354(7) 0.0406(8) 0.0422(7) 0.0031(6) 0.0148(5) -0.0004(6)
C19 0.0347(6) 0.0366(7) 0.0316(6) -0.0003(5) 0.0088(5) 0.0016(5)
N1 0.0289(5) 0.0399(7) 0.0376(5) -0.0082(5) 0.0073(4) -0.0011(4)
N2 0.0330(5) 0.0360(6) 0.0341(5) -0.0001(4) 0.0072(4) -0.0008(4)
N3 0.0290(5) 0.0372(6) 0.0354(5) -0.0018(4) 0.0062(4) -0.0010(4)
O1 0.0374(5) 0.0510(6) 0.0306(4) -0.0056(4) 0.0067(3) -0.0017(4)
C20 0.0314(6) 0.0279(6) 0.0297(5) -0.0010(4) 0.0078(5) -0.0018(5)
C21 0.0385(7) 0.0275(6) 0.0297(6) 0.0006(5) 0.0105(5) -0.0009(5)
C22 0.0397(7) 0.0365(7) 0.0302(6) 0.0018(5) 0.0022(5) 0.0006(5)
C23 0.0313(6) 0.0378(7) 0.0422(7) -0.0024(5) 0.0030(5) 0.0018(5)
C24 0.0331(6) 0.0433(8) 0.0385(6) -0.0043(5) 0.0129(5) 0.0011(6)
C25 0.0346(6) 0.0372(7) 0.0290(5) -0.0018(5) 0.0087(5) -0.0008(5)
C26 0.0320(6) 0.0338(7) 0.0334(6) -0.0022(5) 0.0098(5) -0.0022(5)
O2 0.0311(5) 0.0723(7) 0.0303(4) 0.0002(4) 0.0050(4) 0.0002(5)
O3 0.0338(5) 0.0575(7) 0.0392(5) -0.0012(4) 0.0142(4) -0.0024(4)
O4 0.0443(6) 0.0536(6) 0.0292(4) 0.0023(4) 0.0137(4) -0.0012(4)

loop_
_atom_type_symbol
_atom_type_description
_atom_type_scat_dispersion_real
_atom_type_scat_dispersion_imag
_atom_type_scat_source
C C 0.0033 0.0016 'International Tables Vol C Tables 4.2.6.8 and 6.1.1.4'
H H 0 0 'International Tables Vol C Tables 4.2.6.8 and 6.1.1.4'
N N 0.0061 0.0033 'International Tables Vol C Tables 4.2.6.8 and 6.1.1.4'
O O 0.0106 0.006 'International Tables Vol C Tables 4.2.6.8 and 6.1.1.4'

loop_
_exptl_crystal_face_index_h
_exptl_crystal_face_index_k
_exptl_crystal_face_index_l
_exptl_crystal_face_perp_dist
-1 1 0 0.252
1 -1 0 0.235
0 2 1 0.156
0 -2 1 0.143
0 2 -1 0.199
1 2 -1 0.301
2 1 -2 0.3
0 1 -2 0.204
0 -1 2 0.135
2 1 2 0.242
2 -2 -1 0.276
-1 2 -1 0.24
1 -2 1 0.218
1 -2 0 0.242
-1 2 0 0.23
0 1 0 0.124
0 -1 0 0.126
-2 1 2 0.204
0 -1 -1 0.194
-1 1 1 0.201

loop_
_geom_angle_atom_site_label_1
_geom_angle_atom_site_label_2
_geom_angle_atom_site_label_3
_geom_angle
C5 C1 C2 118.38(11)
C5 C1 C6 117.44(10)
C2 C1 C6 124.11(11)
C3 C2 C1 118.45(11)
C3 C2 H2A 120.8
C1 C2 H2A 120.8
N2 C3 C2 122.81(11)
N2 C3 H3 118.6
C2 C3 H3 118.6
N2 C4 C5 122.35(11)
N2 C4 H4A 118.8
C5 C4 H4A 118.8
C4 C5 C1 119.40(11)
C4 C5 H5 120.3
C1 C5 H5 120.3
O1 C6 N1 122.89(11)
O1 C6 C1 122.44(11)
N1 C6 C1 114.66(10)
N3 C7 C14 117.36(11)
N3 C7 C8 124.05(11)
C14 C7 C8 118.58(10)
C13 C8 C9 119.64(12)
C13 C8 C7 119.35(10)
C9 C8 C7 121.00(11)
C10 C9 C8 119.89(13)
C10 C9 H8 120.1
C8 C9 H8 120.1
C11 C10 C9 120.43(13)
C11 C10 H9 119.8
C9 C10 H9 119.8
C10 C11 C12 119.91(13)
C10 C11 H10 120
C12 C11 H10 120
C13 C12 C11 120.15(14)
C13 C12 H11 119.9
C11 C12 H11 119.9
C12 C13 C8 119.96(12)
C12 C13 H12 120
C8 C13 H12 120
C19 C14 C15 118.50(11)
C19 C14 C7 119.97(10)
C15 C14 C7 121.44(11)
C16 C15 C14 120.45(12)
C16 C15 H13 119.8
C14 C15 H13 119.8
C15 C16 C17 120.33(12)
C15 C16 H14 119.8
C17 C16 H14 119.8
C18 C17 C16 119.80(12)
C18 C17 H15 120.1
C16 C17 H15 120.1
C17 C18 C19 120.11(12)
C17 C18 H16 119.9
C19 C18 H16 119.9
C18 C19 C14 120.79(11)
C18 C19 H17 119.6
C14 C19 H17 119.6
C6 N1 N3 119.52(10)
C6 N1 H1 121.2(9)
N3 N1 H1 119.2(9)
C3 N2 C4 118.59(10)
C7 N3 N1 116.94(10)
C25 C20 C21 119.00(11)
C25 C20 C26 120.83(10)
C21 C20 C26 120.17(10)
O4 C21 C22 118.02(11)
O4 C21 C20 122.58(11)
C22 C21 C20 119.39(11)
C23 C22 C21 120.33(11)
C23 C22 H22 119.8
C21 C22 H22 119.8
C22 C23 C24 120.78(12)
C22 C23 H23 119.6
C24 C23 H23 119.6
C25 C24 C23 119.14(12)
C25 C24 H24 120.4
C23 C24 H24 120.4
C24 C25 C20 121.31(11)
C24 C25 H25 119.3
C20 C25 H25 119.3
O3 C26 O2 123.69(11)
O3 C26 C20 122.26(11)
O2 C26 C20 114.05(10)
C26 O2 H2 113.5(11)
C21 O4 H4 106.3(13)

loop_
_geom_bond_atom_site_label_1
_geom_bond_atom_site_label_2
_geom_bond_distance
C1 C5 1.3878(16)
C1 C2 1.3932(15)
C1 C6 1.5051(16)
C2 C3 1.3861(17)
C2 H2A 0.95
C3 N2 1.3336(16)
C3 H3 0.95
C4 N2 1.3393(15)
C4 C5 1.3754(17)
C4 H4A 0.95
C5 H5 0.95
C6 O1 1.2129(14)
C6 N1 1.3661(16)
C7 N3 1.2862(15)
C7 C14 1.4809(16)
C7 C8 1.4960(16)
C8 C13 1.3905(18)
C8 C9 1.3898(16)
C9 C10 1.381(2)
C9 H8 0.95
C10 C11 1.379(2)
C10 H9 0.95
C11 C12 1.384(2)
C11 H10 0.95
C12 C13 1.3820(19)
C12 H11 0.95
C13 H12 0.95
C14 C19 1.3919(16)
C14 C15 1.3958(17)
C15 C16 1.3822(19)
C15 H13 0.95
C16 C17 1.3853(19)
C16 H14 0.95
C17 C18 1.3771(19)
C17 H15 0.95
C18 C19 1.3858(18)
C18 H16 0.95
C19 H17 0.95
N1 N3 1.3766(14)
N1 H1 0.887(15)
C20 C25 1.3943(16)
C20 C21 1.4075(16)
C20 C26 1.4804(16)
C21 O4 1.3498(14)
C21 C22 1.3924(18)
C22 C23 1.3782(18)
C22 H22 0.95
C23 C24 1.3908(18)
C23 H23 0.95
C24 C25 1.3773(18)
C24 H24 0.95
C25 H25 0.95
C26 O3 1.2300(14)
C26 O2 1.3027(14)
O2 H2 1.01(2)
O4 H4 0.91(2)

loop_
_geom_hbond_atom_site_label_D
_geom_hbond_atom_site_label_H
_geom_hbond_atom_site_label_A
_geom_hbond_distance_DH
_geom_hbond_distance_HA
_geom_hbond_distance_DA
_geom_hbond_angle_DHA
O2 H2 N2 1.01(2) 1.58(2) 2.5904(13) 171(2)
O4 H4 O3 0.91(2) 1.79(2) 2.6195(13) 149(2)

loop_
_geom_torsion_atom_site_label_1
_geom_torsion_atom_site_label_2
_geom_torsion_atom_site_label_3
_geom_torsion_atom_site_label_4
_geom_torsion
C5 C1 C2 C3 0.97(17)
C6 C1 C2 C3 177.86(11)
C1 C2 C3 N2 -1.01(19)
N2 C4 C5 C1 -0.3(2)
C2 C1 C5 C4 -0.38(18)
C6 C1 C5 C4 -177.47(11)
C5 C1 C6 O1 16.30(18)
C2 C1 C6 O1 -160.62(12)
C5 C1 C6 N1 -163.90(11)
C2 C1 C6 N1 19.19(17)
N3 C7 C8 C13 105.64(14)
C14 C7 C8 C13 -75.13(14)
N3 C7 C8 C9 -73.86(16)
C14 C7 C8 C9 105.38(13)
C13 C8 C9 C10 0.46(18)
C7 C8 C9 C10 179.95(11)
C8 C9 C10 C11 -1.0(2)
C9 C10 C11 C12 0.7(2)
C10 C11 C12 C13 0.2(2)
C11 C12 C13 C8 -0.7(2)
C9 C8 C13 C12 0.42(18)
C7 C8 C13 C12 -179.07(12)
N3 C7 C14 C19 157.98(11)
C8 C7 C14 C19 -21.31(16)
N3 C7 C14 C15 -18.63(18)
C8 C7 C14 C15 162.08(11)
C19 C14 C15 C16 -0.6(2)
C7 C14 C15 C16 176.07(12)
C14 C15 C16 C17 -0.5(2)
C15 C16 C17 C18 0.7(2)
C16 C17 C18 C19 0.1(2)
C17 C18 C19 C14 -1.24(19)
C15 C14 C19 C18 1.46(18)
C7 C14 C19 C18 -175.25(11)
O1 C6 N1 N3 15.37(19)
C1 C6 N1 N3 -164.43(10)
C2 C3 N2 C4 0.38(19)
C5 C4 N2 C3 0.27(19)
C14 C7 N3 N1 -175.43(9)
C8 C7 N3 N1 3.81(17)
C6 N1 N3 C7 -172.39(11)
C25 C20 C21 O4 179.70(11)
C26 C20 C21 O4 -0.23(18)
C25 C20 C21 C22 0.60(18)
C26 C20 C21 C22 -179.33(12)
O4 C21 C22 C23 -178.24(11)
C20 C21 C22 C23 0.90(19)
C21 C22 C23 C24 -1.3(2)
C22 C23 C24 C25 0.2(2)
C23 C24 C25 C20 1.3(2)
C21 C20 C25 C24 -1.73(18)
C26 C20 C25 C24 178.20(12)
C25 C20 C26 O3 176.43(11)
C21 C20 C26 O3 -3.64(19)
C25 C20 C26 O2 -3.87(17)
C21 C20 C26 O2 176.05(11)
